data_4110833
loop_
_publ_author_name
'Justin A. Riddle'
'Stephen P. Lathrop'
'John C. Bollinger'
'Dongwhan Lee'

_publ_section_title
;
 Schiff Base Route to Stackable Pseudo-Triphenylenes: Stereoelectronic
 Control of Assembly and Luminescence
;
_journal_name_full 'Journal of the American Chemical Society'
_journal_page_first 10986
_journal_page_last 10987
_journal_paper_doi 10.1021/ja061307m
_journal_volume 128
_journal_year 2006
_chemical_formula_moiety 'C45 H54 B3 F6 N3 O3, 0.8 C6 H6, 0.7 C5 H12'
_chemical_formula_sum 'C53.3 H67.2 B3 F6 N3 O3'
_chemical_formula_weight 944.36
_chemical_name_systematic
;
 ?
;
_space_group_IT_number 14
_symmetry_cell_setting monoclinic
_symmetry_space_group_name_Hall '-P 2yn'
_symmetry_space_group_name_H-M 'P 1 21/n 1'
_atom_sites_solution_hydrogens geom
_atom_sites_solution_primary direct
_atom_sites_solution_secondary difmap
_audit_creation_method SHELXL-97
_cell_angle_alpha 90.00
_cell_angle_beta 98.223(16)
_cell_angle_gamma 90.00
_cell_formula_units_Z 4
_cell_length_a 16.275(3)
_cell_length_b 15.490(3)
_cell_length_c 20.967(5)
_cell_measurement_reflns_used 1024
_cell_measurement_temperature 122(2)
_cell_measurement_theta_max 31.84
_cell_measurement_theta_min 2.82
_cell_volume 5231.4(19)
_computing_cell_refinement 'SAINT 6.45A (Bruker, 2004)'
_computing_data_collection 'SMART 5.630 (Bruker, 2003)'
_computing_data_reduction 'SAINT 6.45A (Bruker, 2004), XTEL (local package)'
_computing_structure_refinement 'SHELXL-97 (Sheldrick, 1997)'
_computing_structure_solution 'SHELXS-97 (Sheldrick, 1997)'
_diffrn_ambient_temperature 122(2)
_diffrn_detector 'CCD area detector'
_diffrn_detector_area_resol_mean 44.52
_diffrn_detector_type 'Bruker SMART 6000'
_diffrn_measured_fraction_theta_full 0.992
_diffrn_measured_fraction_theta_max 0.992
_diffrn_measurement_details '   0.30 degree frames measured for   5.17 seconds each'
_diffrn_measurement_device 'three-circle goniometer with fixed chi'
_diffrn_measurement_device_type 'Bruker Platform goniometer'
_diffrn_measurement_method '\w scans'
_diffrn_radiation_monochromator graphite
_diffrn_radiation_source 'normal-focus sealed tube'
_diffrn_radiation_type MoK\a
_diffrn_radiation_wavelength 0.71073
_diffrn_reflns_av_R_equivalents 0.0925
_diffrn_reflns_av_sigmaI/netI 0.0698
_diffrn_reflns_limit_h_max 22
_diffrn_reflns_limit_h_min -22
_diffrn_reflns_limit_k_max 21
_diffrn_reflns_limit_k_min -21
_diffrn_reflns_limit_l_max 29
_diffrn_reflns_limit_l_min -29
_diffrn_reflns_number 69857
_diffrn_reflns_theta_full 30.00
_diffrn_reflns_theta_max 30.00
_diffrn_reflns_theta_min 1.98
_diffrn_standards_number 0
_exptl_absorpt_coefficient_mu 0.087
_exptl_absorpt_correction_type multi-scan
_exptl_absorpt_process_details
; empirical absorption correction for twinned crystals via TWINABS
 (Sheldrick, 2004)
;
_exptl_crystal_colour colorless
_exptl_crystal_density_diffrn 1.199
_exptl_crystal_description block
_exptl_crystal_F_000 2004
_exptl_crystal_size_max 0.40
_exptl_crystal_size_mid 0.12
_exptl_crystal_size_min 0.12
_refine_diff_density_max 0.471
_refine_diff_density_min -0.415
_refine_diff_density_rms 0.066
_refine_ls_extinction_method none
_refine_ls_goodness_of_fit_ref 1.178
_refine_ls_hydrogen_treatment constr
_refine_ls_matrix_type full
_refine_ls_number_parameters 740
_refine_ls_number_reflns 15128
_refine_ls_number_restraints 148
_refine_ls_restrained_S_all 1.175
_refine_ls_R_factor_all 0.1333
_refine_ls_R_factor_gt 0.1032
_refine_ls_shift/su_max 0.011
_refine_ls_shift/su_mean 0.000
_refine_ls_structure_factor_coef Fsqd
_refine_ls_weighting_details
; calc
   [\s^2^(Fo^2^)+6*Fo^2^+(0.04Fo^2^)^2^]^-1^
;
_refine_ls_weighting_scheme calc
_refine_ls_wR_factor_gt 0.1684
_refine_ls_wR_factor_ref 0.1779
_reflns_number_gt 11989
_reflns_number_total 15128
_reflns_threshold_expression 'I > 2\s(I)'
_cod_data_source_file ja061307msi20060223_115656.cif
_cod_data_source_block 05148
_cod_original_sg_symbol_H-M 'P 21/n'
_cod_database_code 4110833

loop_
_symmetry_equiv_pos_as_xyz
'x, y, z'
'-x+1/2, y+1/2, -z+1/2'
'-x, -y, -z'
'x-1/2, -y-1/2, z-1/2'

loop_
_atom_site_label
_atom_site_type_symbol
_atom_site_fract_x
_atom_site_fract_y
_atom_site_fract_z
_atom_site_U_iso_or_equiv
_atom_site_adp_type
_atom_site_occupancy
_atom_site_symmetry_multiplicity
_atom_site_calc_flag
_atom_site_refinement_flags
_atom_site_disorder_assembly
_atom_site_disorder_group
O1 O 0.36132(10) 0.52872(10) 0.66846(7) 0.0177(3) Uani 1 1 d . . .
C2 C 0.39971(13) 0.59037(13) 0.64186(10) 0.0140(4) Uani 1 1 d . . .
C3 C 0.48259(13) 0.61151(13) 0.66490(10) 0.0144(4) Uani 1 1 d . . .
C4 C 0.52528(13) 0.56585(13) 0.71848(10) 0.0148(4) Uani 1 1 d . . .
H4 H 0.5818 0.5794 0.7328 0.019(7) Uiso 1 1 calc R . .
N5 N 0.49002(11) 0.50669(11) 0.74843(8) 0.0146(3) Uani 1 1 d . . .
C6 C 0.53876(13) 0.46834(14) 0.80584(10) 0.0148(4) Uani 1 1 d . . .
C7 C 0.57952(13) 0.38988(14) 0.79910(11) 0.0165(4) Uani 1 1 d . . .
C8 C 0.57922(15) 0.34683(15) 0.73367(11) 0.0206(5) Uani 1 1 d . . .
H8 H 0.5272 0.3643 0.7052 0.028(8) Uiso 1 1 calc R . .
C9 C 0.65337(16) 0.37917(18) 0.70299(13) 0.0281(5) Uani 1 1 d . . .
H9A H 0.6498 0.4420 0.6979 0.033(8) Uiso 1 1 calc R . .
H9B H 0.6527 0.3521 0.6607 0.038(9) Uiso 1 1 calc R . .
H9C H 0.7050 0.3642 0.7308 0.040(9) Uiso 1 1 calc R . .
C10 C 0.5816(2) 0.24812(17) 0.73710(15) 0.0350(6) Uani 1 1 d . . .
H10A H 0.5797 0.2244 0.6936 0.049(10) Uiso 1 1 calc R . .
H10B H 0.5338 0.2272 0.7561 0.047(10) Uiso 1 1 calc R . .
H10C H 0.6330 0.2296 0.7638 0.043(9) Uiso 1 1 calc R . .
C11 C 0.62680(14) 0.35657(16) 0.85456(11) 0.0208(5) Uani 1 1 d . . .
H11 H 0.6549 0.3031 0.8523 0.021(7) Uiso 1 1 calc R . .
C12 C 0.63345(14) 0.40016(17) 0.91285(11) 0.0237(5) Uani 1 1 d . . .
H12 H 0.6658 0.3763 0.9499 0.034(8) Uiso 1 1 calc R . .
C13 C 0.59337(15) 0.47799(16) 0.91741(11) 0.0218(5) Uani 1 1 d . . .
H13 H 0.5993 0.5076 0.9575 0.032(8) Uiso 1 1 calc R . .
C14 C 0.54405(14) 0.51379(14) 0.86379(11) 0.0175(4) Uani 1 1 d . . .
C15 C 0.50214(15) 0.60067(15) 0.87017(11) 0.0216(5) Uani 1 1 d . . .
H15 H 0.4660 0.6130 0.8285 0.017(6) Uiso 1 1 calc R . .
C16 C 0.44675(18) 0.59901(18) 0.92340(13) 0.0312(6) Uani 1 1 d . . .
H16A H 0.4808 0.5871 0.9649 0.038(9) Uiso 1 1 calc R . .
H16B H 0.4047 0.5538 0.9140 0.032(8) Uiso 1 1 calc R . .
H16C H 0.4194 0.6551 0.9253 0.038(9) Uiso 1 1 calc R . .
C17 C 0.5668(2) 0.67289(18) 0.88210(16) 0.0382(7) Uani 1 1 d . . .
H17A H 0.5386 0.7284 0.8846 0.041(9) Uiso 1 1 calc R . .
H17B H 0.5999 0.6744 0.8466 0.037(9) Uiso 1 1 calc R . .
H17C H 0.6032 0.6621 0.9227 0.062(12) Uiso 1 1 calc R . .
B18 B 0.39403(15) 0.48505(16) 0.73088(12) 0.0158(5) Uani 1 1 d . . .
F19 F 0.35299(9) 0.51559(10) 0.77849(7) 0.0253(3) Uani 1 1 d . . .
F20 F 0.38344(8) 0.39780(8) 0.72246(7) 0.0222(3) Uani 1 1 d . . .
O21 O 0.60076(10) 0.69378(11) 0.65553(8) 0.0213(3) Uani 1 1 d . . .
C22 C 0.52320(13) 0.67698(14) 0.63349(10) 0.0156(4) Uani 1 1 d . . .
C23 C 0.48038(13) 0.72180(13) 0.58047(10) 0.0146(4) Uani 1 1 d . . .
C24 C 0.52225(13) 0.78816(14) 0.55087(10) 0.0155(4) Uani 1 1 d . . .
H24 H 0.4929 0.8189 0.5155 0.023(7) Uiso 1 1 calc R . .
N25 N 0.59916(11) 0.80808(11) 0.57055(9) 0.0150(4) Uani 1 1 d . . .
C26 C 0.63823(13) 0.87337(13) 0.53450(11) 0.0152(4) Uani 1 1 d . . .
C27 C 0.66803(13) 0.84761(14) 0.47812(11) 0.0171(4) Uani 1 1 d . . .
C28 C 0.66230(15) 0.75554(15) 0.45272(11) 0.0202(5) Uani 1 1 d . . .
H28 H 0.6380 0.7191 0.4847 0.016(6) Uiso 1 1 calc R . .
C29 C 0.74771(17) 0.71909(18) 0.44596(15) 0.0324(6) Uani 1 1 d . . .
H29A H 0.7727 0.7533 0.4144 0.033(8) Uiso 1 1 calc R . .
H29B H 0.7420 0.6590 0.4314 0.034(8) Uiso 1 1 calc R . .
H29C H 0.7834 0.7215 0.4878 0.054(11) Uiso 1 1 calc R . .
C30 C 0.60348(19) 0.75135(19) 0.38858(14) 0.0361(7) Uani 1 1 d . . .
H30A H 0.5478 0.7700 0.3954 0.053(11) Uiso 1 1 calc R . .
H30B H 0.6010 0.6919 0.3724 0.040(9) Uiso 1 1 calc R . .
H30C H 0.6241 0.7895 0.3571 0.046(10) Uiso 1 1 calc R . .
C31 C 0.70392(14) 0.91106(15) 0.44329(11) 0.0203(5) Uani 1 1 d . . .
H31 H 0.7240 0.8959 0.4044 0.025(7) Uiso 1 1 calc R . .
C32 C 0.71053(15) 0.99568(15) 0.46497(11) 0.0220(5) Uani 1 1 d . . .
H32 H 0.7354 1.0380 0.4410 0.029(8) Uiso 1 1 calc R . .
C33 C 0.68120(15) 1.01870(14) 0.52115(12) 0.0214(5) Uani 1 1 d . . .
H33 H 0.6863 1.0769 0.5354 0.020(7) Uiso 1 1 calc R . .
C34 C 0.64419(14) 0.95838(14) 0.55751(11) 0.0168(4) Uani 1 1 d . . .
C35 C 0.61176(16) 0.98806(15) 0.61824(11) 0.0222(5) Uani 1 1 d . . .
H35 H 0.5901 0.9364 0.6391 0.021(7) Uiso 1 1 calc R . .
C36 C 0.54036(19) 1.05189(19) 0.60175(15) 0.0348(6) Uani 1 1 d . . .
H36A H 0.5186 1.0685 0.6412 0.028(8) Uiso 1 1 calc R . .
H36B H 0.4961 1.0248 0.5717 0.053(11) Uiso 1 1 calc R . .
H36C H 0.5605 1.1034 0.5817 0.043(9) Uiso 1 1 calc R . .
C37 C 0.68168(19) 1.02842(17) 0.66638(13) 0.0318(6) Uani 1 1 d . . .
H37A H 0.7025 1.0805 0.6474 0.047(10) Uiso 1 1 calc R . .
H37B H 0.7271 0.9868 0.6762 0.038(9) Uiso 1 1 calc R . .
H37C H 0.6600 1.0437 0.7062 0.046(10) Uiso 1 1 calc R . .
B38 B 0.65380(15) 0.75816(16) 0.62806(13) 0.0181(5) Uani 1 1 d . . .
F39 F 0.68378(9) 0.81485(9) 0.67559(7) 0.0251(3) Uani 1 1 d . . .
F40 F 0.71600(9) 0.71561(9) 0.60347(7) 0.0250(3) Uani 1 1 d . . .
O41 O 0.35908(10) 0.74105(10) 0.50709(8) 0.0205(3) Uani 1 1 d . . .
C42 C 0.39690(13) 0.69991(13) 0.55778(10) 0.0145(4) Uani 1 1 d . . .
C43 C 0.35596(13) 0.63503(13) 0.58809(10) 0.0138(4) Uani 1 1 d . . .
C44 C 0.27158(13) 0.61556(14) 0.56425(11) 0.0159(4) Uani 1 1 d . . .
H44 H 0.2449 0.5702 0.5839 0.015(6) Uiso 1 1 calc R . .
N45 N 0.22963(11) 0.65766(11) 0.51659(9) 0.0155(4) Uani 1 1 d . . .
C46 C 0.14026(13) 0.64310(14) 0.50032(11) 0.0165(4) Uani 1 1 d . . .
C47 C 0.11093(14) 0.59577(14) 0.44472(11) 0.0185(4) Uani 1 1 d . . .
C48 C 0.16828(16) 0.55480(16) 0.40218(13) 0.0264(5) Uani 1 1 d . . .
H48 H 0.2244 0.5815 0.4136 0.030(8) Uiso 1 1 calc R . .
C49 C 0.1391(2) 0.5732(4) 0.33107(16) 0.0638(13) Uani 1 1 d . . .
H49A H 0.1360 0.6357 0.3241 0.19(4) Uiso 1 1 calc R . .
H49B H 0.0840 0.5477 0.3185 0.096(16) Uiso 1 1 calc R . .
H49C H 0.1784 0.5480 0.3050 0.070(13) Uiso 1 1 calc R . .
C50 C 0.1769(3) 0.4593(2) 0.4162(3) 0.0850(19) Uani 1 1 d . . .
H50A H 0.2004 0.4508 0.4615 0.067(16) Uiso 1 1 calc R . .
H50B H 0.2137 0.4334 0.3884 0.084(15) Uiso 1 1 calc R . .
H50C H 0.1221 0.4319 0.4079 0.12(2) Uiso 1 1 calc R . .
C51 C 0.02510(15) 0.58556(16) 0.43001(13) 0.0252(5) Uani 1 1 d . . .
H51 H 0.0029 0.5528 0.3933 0.029(8) Uiso 1 1 calc R . .
C52 C -0.02783(15) 0.62237(18) 0.46804(14) 0.0303(6) Uani 1 1 d . . .
H52 H -0.0861 0.6153 0.4570 0.042(9) Uiso 1 1 calc R . .
C53 C 0.00316(15) 0.66953(18) 0.52213(14) 0.0297(6) Uani 1 1 d . . .
H53 H -0.0343 0.6949 0.5475 0.027(7) Uiso 1 1 calc R . .
C54 C 0.08867(15) 0.68069(16) 0.54024(12) 0.0233(5) Uani 1 1 d . . .
C55 C 0.12002(17) 0.7306(2) 0.60166(13) 0.0320(6) Uani 1 1 d . . .
H55 H 0.1820 0.7325 0.6063 0.024(7) Uiso 1 1 calc R . .
C56 C 0.0881(2) 0.8240(2) 0.59830(17) 0.0464(9) Uani 1 1 d . . .
H56A H 0.1056 0.8530 0.5610 0.053(11) Uiso 1 1 calc R . .
H56B H 0.1108 0.8546 0.6378 0.061(12) Uiso 1 1 calc R . .
H56C H 0.0273 0.8238 0.5940 0.055(11) Uiso 1 1 calc R . .
C57 C 0.0959(3) 0.6832(3) 0.66043(16) 0.0634(12) Uani 1 1 d . . .
H57A H 0.1212 0.6257 0.6635 0.058(12) Uiso 1 1 calc R . .
H57B H 0.0353 0.6776 0.6558 0.088(15) Uiso 1 1 calc R . .
H57C H 0.1156 0.7161 0.6996 0.065(12) Uiso 1 1 calc R . .
B58 B 0.26827(15) 0.73909(16) 0.48586(13) 0.0168(5) Uani 1 1 d . . .
F59 F 0.25447(9) 0.73569(9) 0.42022(7) 0.0255(3) Uani 1 1 d . . .
F60 F 0.23312(9) 0.81083(9) 0.50930(8) 0.0277(3) Uani 1 1 d . . .
C61 C 0.4287(2) 0.45801(18) 0.51189(16) 0.0406(7) Uani 1 1 d . . .
H61 H 0.3798 0.4291 0.5200 0.058(11) Uiso 1 1 calc R . .
C62 C 0.4258(2) 0.51443(19) 0.46004(16) 0.0409(7) Uani 1 1 d . . .
H62 H 0.3747 0.5242 0.4328 0.050(10) Uiso 1 1 calc R . .
C63 C 0.4966(2) 0.5560(2) 0.44815(16) 0.0438(8) Uani 1 1 d . . .
H63 H 0.4945 0.5943 0.4126 0.063(12) Uiso 1 1 calc R . .
C64 C 0.7036(4) 0.2730(3) 0.2312(3) 0.0546(14) Uani 0.703(5) 1 d PDU A 1
H64A H 0.6903 0.3049 0.1907 0.082 Uiso 0.703(5) 1 calc PR A 1
H64B H 0.7570 0.2435 0.2320 0.082 Uiso 0.703(5) 1 calc PR A 1
H64C H 0.7070 0.3133 0.2676 0.082 Uiso 0.703(5) 1 calc PR A 1
C65 C 0.6376(5) 0.2083(7) 0.2365(6) 0.0745(19) Uani 0.703(5) 1 d PDU A 1
H65A H 0.6341 0.1677 0.1997 0.089 Uiso 0.703(5) 1 calc PR A 1
H65B H 0.5834 0.2380 0.2345 0.089 Uiso 0.703(5) 1 calc PR A 1
C66 C 0.6554(4) 0.1577(4) 0.2997(3) 0.0652(14) Uani 0.703(5) 1 d PDU A 1
H66A H 0.7093 0.1277 0.3009 0.078 Uiso 0.703(5) 1 calc PR A 1
H66B H 0.6609 0.1990 0.3361 0.078 Uiso 0.703(5) 1 calc PR A 1
C67 C 0.5906(6) 0.0925(6) 0.3094(5) 0.0712(16) Uani 0.703(5) 1 d PDU A 1
H67A H 0.5348 0.1184 0.2980 0.085 Uiso 0.703(5) 1 calc PR A 1
H67B H 0.5971 0.0753 0.3553 0.085 Uiso 0.703(5) 1 calc PR A 1
C68A C 0.598(3) 0.0139(17) 0.2682(16) 0.077(2) Uani 0.351(3) 1 d PDU A 1
H68A H 0.5519 -0.0256 0.2721 0.115 Uiso 0.351(3) 1 calc PR A 1
H68B H 0.6508 -0.0153 0.2827 0.115 Uiso 0.351(3) 1 calc PR A 1
H68C H 0.5960 0.0315 0.2231 0.115 Uiso 0.351(3) 1 calc PR A 1
C66B C 0.6554(4) 0.1577(4) 0.2997(3) 0.0652(14) Uani 0.00 1 d PU A 3
C67B C 0.5906(6) 0.0925(6) 0.3094(5) 0.0712(16) Uani 0.00 1 d PU A 3
C68B C 0.604(3) 0.0049(18) 0.2607(16) 0.077(2) Uani 0.351(3) 1 d PU A 3
H68D H 0.5721 -0.0442 0.2732 0.115 Uiso 0.351(3) 1 calc PR A 3
H68E H 0.6632 -0.0105 0.2657 0.115 Uiso 0.351(3) 1 calc PR A 3
H68F H 0.5850 0.0199 0.2156 0.115 Uiso 0.351(3) 1 calc PR A 3
C69 C 0.6315(10) 0.2254(17) 0.2254(14) 0.074(3) Uani 0.297(5) 1 d PDU A 2
H69 H 0.6407 0.2742 0.1999 0.089 Uiso 0.297(5) 1 calc PR A 2
C70 C 0.6945(9) 0.1713(14) 0.2498(9) 0.150(12) Uani 0.297(5) 1 d PDU A 2
H70 H 0.7488 0.1823 0.2401 0.180 Uiso 0.297(5) 1 calc PR A 2
C71 C 0.6822(10) 0.1011(11) 0.2884(9) 0.111(8) Uani 0.297(5) 1 d PDU A 2
H71 H 0.7280 0.0661 0.3056 0.133 Uiso 0.297(5) 1 calc PR A 2
C72 C 0.6050(11) 0.0824(15) 0.3015(13) 0.074(2) Uani 0.297(5) 1 d PDU A 2
H72 H 0.5942 0.0314 0.3240 0.088 Uiso 0.297(5) 1 calc PR A 2
C73 C 0.5432(9) 0.1404(10) 0.2807(7) 0.071(4) Uani 0.297(5) 1 d PDU A 2
H73 H 0.4911 0.1347 0.2957 0.085 Uiso 0.297(5) 1 calc PR A 2
C74 C 0.5540(8) 0.2052(9) 0.2396(7) 0.065(4) Uani 0.297(5) 1 d PDU A 2
H74 H 0.5073 0.2374 0.2203 0.078 Uiso 0.297(5) 1 calc PR A 2

loop_
_atom_site_aniso_label
_atom_site_aniso_U_11
_atom_site_aniso_U_22
_atom_site_aniso_U_33
_atom_site_aniso_U_23
_atom_site_aniso_U_13
_atom_site_aniso_U_12
O1 0.0154(8) 0.0210(8) 0.0153(7) 0.0067(6) -0.0022(6) -0.0052(6)
C2 0.0152(10) 0.0134(9) 0.0133(9) -0.0001(7) 0.0017(8) 0.0016(8)
C3 0.0147(10) 0.0151(9) 0.0133(9) 0.0020(8) 0.0013(8) 0.0005(8)
C4 0.0138(10) 0.0161(10) 0.0143(9) 0.0017(8) 0.0009(8) -0.0007(8)
N5 0.0153(9) 0.0166(8) 0.0110(8) 0.0003(7) -0.0013(7) -0.0007(7)
C6 0.0120(9) 0.0193(10) 0.0122(9) 0.0048(8) -0.0009(7) -0.0035(8)
C7 0.0128(10) 0.0208(10) 0.0160(10) 0.0027(8) 0.0019(8) -0.0017(8)
C8 0.0186(11) 0.0252(11) 0.0177(11) 0.0004(9) 0.0012(9) 0.0040(9)
C9 0.0263(13) 0.0360(14) 0.0232(12) 0.0020(11) 0.0076(10) 0.0063(11)
C10 0.0443(17) 0.0257(13) 0.0351(15) -0.0044(12) 0.0061(13) 0.0013(12)
C11 0.0137(10) 0.0260(11) 0.0219(11) 0.0081(9) -0.0003(9) 0.0035(9)
C12 0.0156(11) 0.0364(13) 0.0172(11) 0.0075(10) -0.0038(8) -0.0018(10)
C13 0.0194(11) 0.0315(12) 0.0138(10) 0.0024(9) -0.0003(8) -0.0055(9)
C14 0.0139(10) 0.0211(10) 0.0168(10) 0.0007(8) -0.0003(8) -0.0049(8)
C15 0.0250(12) 0.0214(11) 0.0176(10) -0.0027(9) 0.0004(9) -0.0028(9)
C16 0.0336(14) 0.0349(14) 0.0258(13) -0.0042(11) 0.0060(11) 0.0030(12)
C17 0.0433(17) 0.0268(14) 0.0453(18) -0.0127(12) 0.0088(14) -0.0129(12)
B18 0.0132(11) 0.0177(11) 0.0155(11) 0.0051(9) -0.0011(9) -0.0013(9)
F19 0.0203(7) 0.0368(8) 0.0192(7) -0.0022(6) 0.0044(6) -0.0005(6)
F20 0.0207(7) 0.0162(6) 0.0274(7) 0.0040(5) -0.0043(6) -0.0027(5)
O21 0.0127(7) 0.0248(8) 0.0241(8) 0.0105(7) -0.0056(6) -0.0052(6)
C22 0.0129(10) 0.0176(10) 0.0159(10) 0.0009(8) 0.0009(8) -0.0012(8)
C23 0.0111(9) 0.0163(9) 0.0164(10) 0.0030(8) 0.0019(8) 0.0002(7)
C24 0.0143(10) 0.0162(10) 0.0159(10) 0.0029(8) 0.0024(8) 0.0006(8)
N25 0.0142(9) 0.0135(8) 0.0171(9) 0.0024(7) 0.0015(7) 0.0004(7)
C26 0.0115(9) 0.0150(9) 0.0186(10) 0.0049(8) 0.0001(8) -0.0019(7)
C27 0.0113(10) 0.0217(10) 0.0169(10) -0.0004(8) -0.0023(8) -0.0015(8)
C28 0.0218(11) 0.0204(11) 0.0191(11) -0.0046(9) 0.0052(9) -0.0028(9)
C29 0.0277(14) 0.0279(13) 0.0429(17) -0.0012(12) 0.0094(12) 0.0050(11)
C30 0.0384(16) 0.0346(15) 0.0321(15) -0.0145(12) -0.0055(12) -0.0021(12)
C31 0.0179(11) 0.0276(12) 0.0153(10) 0.0024(9) 0.0020(8) -0.0031(9)
C32 0.0253(12) 0.0204(11) 0.0198(11) 0.0056(9) 0.0013(9) -0.0063(9)
C33 0.0258(12) 0.0134(10) 0.0240(12) 0.0027(9) 0.0005(9) -0.0044(9)
C34 0.0174(10) 0.0169(10) 0.0151(10) 0.0014(8) -0.0013(8) 0.0016(8)
C35 0.0307(13) 0.0170(10) 0.0193(11) 0.0006(9) 0.0053(10) 0.0033(9)
C36 0.0381(16) 0.0343(15) 0.0324(15) -0.0010(12) 0.0060(12) 0.0125(12)
C37 0.0451(17) 0.0275(13) 0.0210(12) -0.0029(10) -0.0014(11) 0.0026(12)
B38 0.0124(11) 0.0187(11) 0.0219(12) 0.0101(10) -0.0020(9) -0.0029(9)
F39 0.0273(8) 0.0210(7) 0.0239(7) 0.0020(6) -0.0069(6) -0.0062(6)
F40 0.0184(7) 0.0256(7) 0.0311(8) 0.0077(6) 0.0037(6) 0.0066(5)
O41 0.0134(7) 0.0240(8) 0.0230(8) 0.0120(7) -0.0010(6) -0.0012(6)
C42 0.0138(10) 0.0147(9) 0.0153(9) 0.0020(8) 0.0032(8) 0.0009(8)
C43 0.0124(9) 0.0143(9) 0.0141(9) 0.0015(7) 0.0000(7) 0.0005(7)
C44 0.0143(10) 0.0145(9) 0.0189(10) 0.0014(8) 0.0028(8) -0.0007(8)
N45 0.0114(8) 0.0169(8) 0.0179(9) 0.0029(7) 0.0009(7) 0.0002(7)
C46 0.0105(9) 0.0196(10) 0.0186(10) 0.0069(8) -0.0010(8) -0.0009(8)
C47 0.0159(10) 0.0159(10) 0.0238(11) 0.0037(9) 0.0027(9) -0.0014(8)
C48 0.0208(12) 0.0239(12) 0.0349(14) -0.0086(10) 0.0053(10) -0.0029(9)
C49 0.0331(19) 0.130(4) 0.0287(17) -0.023(2) 0.0071(14) -0.009(2)
C50 0.094(4) 0.0263(17) 0.152(6) 0.001(2) 0.078(4) 0.012(2)
C51 0.0171(11) 0.0255(12) 0.0304(13) 0.0018(10) -0.0045(10) -0.0039(9)
C52 0.0126(11) 0.0396(15) 0.0380(15) 0.0043(12) 0.0007(10) -0.0013(10)
C53 0.0150(11) 0.0415(15) 0.0339(14) 0.0032(12) 0.0077(10) 0.0031(10)
C54 0.0186(11) 0.0301(12) 0.0213(11) 0.0044(10) 0.0033(9) 0.0012(9)
C55 0.0214(13) 0.0517(17) 0.0230(13) -0.0073(12) 0.0040(10) 0.0045(12)
C56 0.0287(16) 0.063(2) 0.0463(19) -0.0277(17) 0.0010(14) 0.0119(14)
C57 0.056(2) 0.112(4) 0.0245(16) -0.001(2) 0.0131(16) -0.008(2)
B58 0.0113(11) 0.0175(11) 0.0203(12) 0.0068(9) -0.0017(9) -0.0021(9)
F59 0.0245(7) 0.0320(8) 0.0184(7) 0.0073(6) -0.0026(6) -0.0080(6)
F60 0.0219(7) 0.0166(6) 0.0455(9) -0.0002(6) 0.0079(7) 0.0002(5)
C61 0.055(2) 0.0243(13) 0.0458(18) -0.0018(12) 0.0182(16) 0.0024(13)
C62 0.052(2) 0.0327(15) 0.0370(16) -0.0051(13) 0.0048(15) 0.0087(14)
C63 0.067(2) 0.0320(15) 0.0350(16) 0.0104(13) 0.0162(16) 0.0101(15)
C64 0.058(3) 0.054(3) 0.053(3) -0.005(2) 0.010(3) 0.010(2)
C65 0.070(4) 0.071(5) 0.084(5) 0.020(3) 0.015(3) 0.014(3)
C66 0.086(3) 0.061(3) 0.047(3) -0.014(2) 0.006(3) 0.004(3)
C67 0.089(3) 0.072(3) 0.054(3) 0.009(3) 0.015(3) 0.013(3)
C68A 0.096(4) 0.075(4) 0.058(4) -0.016(3) 0.010(4) -0.010(4)
C66B 0.086(3) 0.061(3) 0.047(3) -0.014(2) 0.006(3) 0.004(3)
C67B 0.089(3) 0.072(3) 0.054(3) 0.009(3) 0.015(3) 0.013(3)
C68B 0.096(4) 0.075(4) 0.058(4) -0.016(3) 0.010(4) -0.010(4)
C69 0.068(5) 0.069(7) 0.086(7) 0.022(5) 0.016(5) 0.019(4)
C70 0.067(9) 0.26(3) 0.133(17) 0.15(2) 0.065(12) 0.095(12)
C71 0.095(9) 0.131(16) 0.116(16) 0.057(12) 0.050(12) 0.091(11)
C72 0.093(4) 0.073(4) 0.056(4) 0.009(4) 0.011(4) 0.015(4)
C73 0.060(8) 0.094(11) 0.058(9) 0.020(7) 0.005(7) 0.013(7)
C74 0.057(7) 0.075(9) 0.063(9) 0.008(6) 0.008(7) 0.019(7)

loop_
_atom_type_symbol
_atom_type_description
_atom_type_scat_dispersion_real
_atom_type_scat_dispersion_imag
_atom_type_scat_source
C C 0.0033 0.0016 'International Tables Vol C Tables 4.2.6.8 and 6.1.1.4'
H H 0.0000 0.0000 'International Tables Vol C Tables 4.2.6.8 and 6.1.1.4'
B B 0.0013 0.0007 'International Tables Vol C Tables 4.2.6.8 and 6.1.1.4'
N N 0.0061 0.0033 'International Tables Vol C Tables 4.2.6.8 and 6.1.1.4'
O O 0.0106 0.0060 'International Tables Vol C Tables 4.2.6.8 and 6.1.1.4'
F F 0.0171 0.0103 'International Tables Vol C Tables 4.2.6.8 and 6.1.1.4'

loop_
_geom_angle_atom_site_label_1
_geom_angle_atom_site_label_2
_geom_angle_atom_site_label_3
_geom_angle
_geom_angle_site_symmetry_1
_geom_angle_site_symmetry_3
C2 O1 B18 124.67(17) . .
O1 C2 C3 121.13(19) . .
O1 C2 C43 118.48(19) . .
C3 C2 C43 120.39(19) . .
C2 C3 C4 119.49(19) . .
C2 C3 C22 119.60(19) . .
C4 C3 C22 120.9(2) . .
N5 C4 C3 122.4(2) . .
C4 N5 C6 117.39(18) . .
C4 N5 B18 121.87(18) . .
C6 N5 B18 120.15(17) . .
C14 C6 C7 123.6(2) . .
C14 C6 N5 117.91(19) . .
C7 C6 N5 118.42(19) . .
C11 C7 C6 116.6(2) . .
C11 C7 C8 121.2(2) . .
C6 C7 C8 121.97(19) . .
C7 C8 C9 109.5(2) . .
C7 C8 C10 113.4(2) . .
C9 C8 C10 109.3(2) . .
C12 C11 C7 121.2(2) . .
C13 C12 C11 120.5(2) . .
C12 C13 C14 120.9(2) . .
C6 C14 C13 117.2(2) . .
C6 C14 C15 123.3(2) . .
C13 C14 C15 119.5(2) . .
C14 C15 C17 110.7(2) . .
C14 C15 C16 111.5(2) . .
C17 C15 C16 110.8(2) . .
F19 B18 F20 111.77(19) . .
F19 B18 O1 109.41(19) . .
F20 B18 O1 108.03(18) . .
F19 B18 N5 109.02(18) . .
F20 B18 N5 109.84(18) . .
O1 B18 N5 108.73(17) . .
C22 O21 B38 125.54(18) . .
O21 C22 C23 121.67(19) . .
O21 C22 C3 117.88(19) . .
C23 C22 C3 120.5(2) . .
C22 C23 C42 119.37(19) . .
C22 C23 C24 119.1(2) . .
C42 C23 C24 121.51(19) . .
N25 C24 C23 122.2(2) . .
C24 N25 C26 118.11(18) . .
C24 N25 B38 122.28(18) . .
C26 N25 B38 119.37(17) . .
C27 C26 C34 123.0(2) . .
C27 C26 N25 117.96(19) . .
C34 C26 N25 119.1(2) . .
C26 C27 C31 117.5(2) . .
C26 C27 C28 123.5(2) . .
C31 C27 C28 119.0(2) . .
C27 C28 C29 111.6(2) . .
C27 C28 C30 110.2(2) . .
C29 C28 C30 111.4(2) . .
C32 C31 C27 120.7(2) . .
C33 C32 C31 120.3(2) . .
C32 C33 C34 121.5(2) . .
C33 C34 C26 117.1(2) . .
C33 C34 C35 119.0(2) . .
C26 C34 C35 123.9(2) . .
C34 C35 C36 110.5(2) . .
C34 C35 C37 111.1(2) . .
C36 C35 C37 110.6(2) . .
F39 B38 F40 112.2(2) . .
F39 B38 O21 108.4(2) . .
F40 B38 O21 108.92(19) . .
F39 B38 N25 110.06(19) . .
F40 B38 N25 108.14(19) . .
O21 B38 N25 109.05(18) . .
C42 O41 B58 124.37(17) . .
O41 C42 C43 121.0(2) . .
O41 C42 C23 118.15(19) . .
C43 C42 C23 120.88(19) . .
C42 C43 C2 119.30(19) . .
C42 C43 C44 119.19(19) . .
C2 C43 C44 121.52(19) . .
N45 C44 C43 122.4(2) . .
C44 N45 C46 119.76(18) . .
C44 N45 B58 121.01(19) . .
C46 N45 B58 117.80(17) . .
C54 C46 C47 123.7(2) . .
C54 C46 N45 117.4(2) . .
C47 C46 N45 118.9(2) . .
C51 C47 C46 117.0(2) . .
C51 C47 C48 120.2(2) . .
C46 C47 C48 122.8(2) . .
C50 C48 C47 110.0(3) . .
C50 C48 C49 112.4(4) . .
C47 C48 C49 111.3(2) . .
C52 C51 C47 120.9(2) . .
C51 C52 C53 120.6(2) . .
C52 C53 C54 121.3(2) . .
C46 C54 C53 116.5(2) . .
C46 C54 C55 124.1(2) . .
C53 C54 C55 119.4(2) . .
C54 C55 C57 110.1(3) . .
C54 C55 C56 111.6(2) . .
C57 C55 C56 111.3(3) . .
F59 B58 F60 112.07(19) . .
F59 B58 O41 108.49(19) . .
F60 B58 O41 108.95(19) . .
F59 B58 N45 111.20(19) . .
F60 B58 N45 106.77(19) . .
O41 B58 N45 109.31(17) . .
C62 C61 C63 119.9(3) . 3_666
C63 C62 C61 120.0(3) . .
C62 C63 C61 120.1(3) . 3_666
C64 C65 C66 111.1(8) . .
C67 C66 C65 114.4(7) . .
C66 C67 C68A 110.6(15) . .
C70 C69 C74 116.3(13) . .
C69 C70 C71 122.5(12) . .
C72 C71 C70 120.0(12) . .
C71 C72 C73 117.1(14) . .
C74 C73 C72 122.1(12) . .
C73 C74 C69 121.0(12) . .
N5 C4 H4 118.8 . .
C3 C4 H4 118.8 . .
C7 C8 H8 108.2 . .
C9 C8 H8 108.2 . .
C10 C8 H8 108.2 . .
C8 C9 H9A 109.5 . .
C8 C9 H9B 109.5 . .
H9A C9 H9B 109.5 . .
C8 C9 H9C 109.5 . .
H9A C9 H9C 109.5 . .
H9B C9 H9C 109.5 . .
C8 C10 H10A 109.5 . .
C8 C10 H10B 109.5 . .
H10A C10 H10B 109.5 . .
C8 C10 H10C 109.5 . .
H10A C10 H10C 109.5 . .
H10B C10 H10C 109.5 . .
C12 C11 H11 119.4 . .
C7 C11 H11 119.4 . .
C13 C12 H12 119.7 . .
C11 C12 H12 119.7 . .
C12 C13 H13 119.6 . .
C14 C13 H13 119.6 . .
C14 C15 H15 107.9 . .
C17 C15 H15 107.9 . .
C16 C15 H15 107.9 . .
C15 C16 H16A 109.5 . .
C15 C16 H16B 109.5 . .
H16A C16 H16B 109.5 . .
C15 C16 H16C 109.5 . .
H16A C16 H16C 109.5 . .
H16B C16 H16C 109.5 . .
C15 C17 H17A 109.5 . .
C15 C17 H17B 109.5 . .
H17A C17 H17B 109.5 . .
C15 C17 H17C 109.5 . .
H17A C17 H17C 109.5 . .
H17B C17 H17C 109.5 . .
N25 C24 H24 118.9 . .
C23 C24 H24 118.9 . .
C27 C28 H28 107.8 . .
C29 C28 H28 107.8 . .
C30 C28 H28 107.8 . .
C28 C29 H29A 109.5 . .
C28 C29 H29B 109.5 . .
H29A C29 H29B 109.5 . .
C28 C29 H29C 109.5 . .
H29A C29 H29C 109.5 . .
H29B C29 H29C 109.5 . .
C28 C30 H30A 109.5 . .
C28 C30 H30B 109.5 . .
H30A C30 H30B 109.5 . .
C28 C30 H30C 109.5 . .
H30A C30 H30C 109.5 . .
H30B C30 H30C 109.5 . .
C32 C31 H31 119.6 . .
C27 C31 H31 119.6 . .
C33 C32 H32 119.9 . .
C31 C32 H32 119.9 . .
C32 C33 H33 119.3 . .
C34 C33 H33 119.3 . .
C34 C35 H35 108.2 . .
C36 C35 H35 108.2 . .
C37 C35 H35 108.2 . .
C35 C36 H36A 109.5 . .
C35 C36 H36B 109.5 . .
H36A C36 H36B 109.5 . .
C35 C36 H36C 109.5 . .
H36A C36 H36C 109.5 . .
H36B C36 H36C 109.5 . .
C35 C37 H37A 109.5 . .
C35 C37 H37B 109.5 . .
H37A C37 H37B 109.5 . .
C35 C37 H37C 109.5 . .
H37A C37 H37C 109.5 . .
H37B C37 H37C 109.5 . .
N45 C44 H44 118.8 . .
C43 C44 H44 118.8 . .
C50 C48 H48 107.6 . .
C47 C48 H48 107.6 . .
C49 C48 H48 107.6 . .
C48 C49 H49A 109.5 . .
C48 C49 H49B 109.5 . .
H49A C49 H49B 109.5 . .
C48 C49 H49C 109.5 . .
H49A C49 H49C 109.5 . .
H49B C49 H49C 109.5 . .
C48 C50 H50A 109.5 . .
C48 C50 H50B 109.5 . .
H50A C50 H50B 109.5 . .
C48 C50 H50C 109.5 . .
H50A C50 H50C 109.5 . .
H50B C50 H50C 109.5 . .
C52 C51 H51 119.5 . .
C47 C51 H51 119.5 . .
C51 C52 H52 119.7 . .
C53 C52 H52 119.7 . .
C52 C53 H53 119.3 . .
C54 C53 H53 119.3 . .
C54 C55 H55 107.9 . .
C57 C55 H55 107.9 . .
C56 C55 H55 107.9 . .
C55 C56 H56A 109.5 . .
C55 C56 H56B 109.5 . .
H56A C56 H56B 109.5 . .
C55 C56 H56C 109.5 . .
H56A C56 H56C 109.5 . .
H56B C56 H56C 109.5 . .
C55 C57 H57A 109.5 . .
C55 C57 H57B 109.5 . .
H57A C57 H57B 109.5 . .
C55 C57 H57C 109.5 . .
H57A C57 H57C 109.5 . .
H57B C57 H57C 109.5 . .
C62 C61 H61 120.1 . .
C63 C61 H61 120.1 3_666 .
C63 C62 H62 120.0 . .
C61 C62 H62 120.0 . .
C62 C63 H63 120.0 . .
C61 C63 H63 120.0 3_666 .
C65 C64 H64A 109.5 . .
C65 C64 H64B 109.5 . .
H64A C64 H64B 109.5 . .
C65 C64 H64C 109.5 . .
H64A C64 H64C 109.5 . .
H64B C64 H64C 109.5 . .
C64 C65 H65A 109.4 . .
C66 C65 H65A 109.4 . .
C64 C65 H65B 109.4 . .
C66 C65 H65B 109.4 . .
H65A C65 H65B 108.0 . .
C67 C66 H66A 108.7 . .
C65 C66 H66A 108.7 . .
C67 C66 H66B 108.7 . .
C65 C66 H66B 108.7 . .
H66A C66 H66B 107.6 . .
C66 C67 H67A 109.5 . .
C68A C67 H67A 109.5 . .
C66 C67 H67B 109.5 . .
C68A C67 H67B 109.5 . .
H67A C67 H67B 108.1 . .
C67 C68A H68A 109.5 . .
C67 C68A H68B 109.5 . .
H68A C68A H68B 109.5 . .
C67 C68A H68C 109.5 . .
H68A C68A H68C 109.5 . .
H68B C68A H68C 109.5 . .
H68D C68B H68E 109.5 . .
H68D C68B H68F 109.5 . .
H68E C68B H68F 109.5 . .
C70 C69 H69 121.9 . .
C74 C69 H69 121.9 . .
C69 C70 H70 118.8 . .
C71 C70 H70 118.8 . .
C72 C71 H71 120.0 . .
C70 C71 H71 120.0 . .
C71 C72 H72 121.5 . .
C73 C72 H72 121.5 . .
C74 C73 H73 118.9 . .
C72 C73 H73 118.9 . .
C73 C74 H74 119.5 . .
C69 C74 H74 119.5 . .

loop_
_geom_bond_atom_site_label_1
_geom_bond_atom_site_label_2
_geom_bond_distance
_geom_bond_site_symmetry_2
O1 C2 1.309(3) .
O1 B18 1.502(3) .
C2 C3 1.405(3) .
C2 C43 1.424(3) .
C3 C4 1.422(3) .
C3 C22 1.422(3) .
C4 N5 1.291(3) .
N5 C6 1.469(3) .
N5 B18 1.589(3) .
C6 C14 1.396(3) .
C6 C7 1.401(3) .
C7 C11 1.398(3) .
C7 C8 1.525(3) .
C8 C9 1.531(3) .
C8 C10 1.531(4) .
C11 C12 1.387(3) .
C12 C13 1.380(4) .
C13 C14 1.399(3) .
C14 C15 1.523(3) .
C15 C17 1.532(4) .
C15 C16 1.532(4) .
B18 F19 1.363(3) .
B18 F20 1.371(3) .
O21 C22 1.307(3) .
O21 B38 1.488(3) .
C22 C23 1.408(3) .
C23 C42 1.415(3) .
C23 C24 1.424(3) .
C24 N25 1.298(3) .
N25 C26 1.462(3) .
N25 B38 1.592(3) .
C26 C27 1.398(3) .
C26 C34 1.401(3) .
C27 C31 1.401(3) .
C27 C28 1.521(3) .
C28 C29 1.526(3) .
C28 C30 1.537(4) .
C31 C32 1.386(3) .
C32 C33 1.380(3) .
C33 C34 1.396(3) .
C34 C35 1.518(3) .
C35 C36 1.527(4) .
C35 C37 1.542(4) .
B38 F39 1.365(3) .
B38 F40 1.369(3) .
O41 C42 1.314(3) .
O41 B58 1.481(3) .
C42 C43 1.407(3) .
C43 C44 1.425(3) .
C44 N45 1.302(3) .
N45 C46 1.463(3) .
N45 B58 1.587(3) .
C46 C54 1.395(3) .
C46 C47 1.402(3) .
C47 C51 1.396(3) .
C47 C48 1.519(3) .
C48 C50 1.511(4) .
C48 C49 1.526(4) .
C51 C52 1.378(4) .
C52 C53 1.382(4) .
C53 C54 1.400(3) .
C54 C55 1.526(4) .
C55 C57 1.533(4) .
C55 C56 1.535(4) .
B58 F59 1.364(3) .
B58 F60 1.373(3) .
C61 C62 1.390(4) .
C61 C63 1.391(5) 3_666
C62 C63 1.374(5) .
C63 C61 1.391(5) 3_666
C64 C65 1.484(11) .
C65 C66 1.531(10) .
C66 C67 1.495(10) .
C67 C68A 1.507(17) .
C69 C70 1.366(14) .
C69 C74 1.372(15) .
C70 C71 1.386(13) .
C71 C72 1.356(15) .
C72 C73 1.372(15) .
C73 C74 1.352(13) .
C4 H4 0.9500 .
C8 H8 1.0000 .
C9 H9A 0.9800 .
C9 H9B 0.9800 .
C9 H9C 0.9800 .
C10 H10A 0.9800 .
C10 H10B 0.9800 .
C10 H10C 0.9800 .
C11 H11 0.9500 .
C12 H12 0.9500 .
C13 H13 0.9500 .
C15 H15 1.0000 .
C16 H16A 0.9800 .
C16 H16B 0.9800 .
C16 H16C 0.9800 .
C17 H17A 0.9800 .
C17 H17B 0.9800 .
C17 H17C 0.9800 .
C24 H24 0.9500 .
C28 H28 1.0000 .
C29 H29A 0.9800 .
C29 H29B 0.9800 .
C29 H29C 0.9800 .
C30 H30A 0.9800 .
C30 H30B 0.9800 .
C30 H30C 0.9800 .
C31 H31 0.9500 .
C32 H32 0.9500 .
C33 H33 0.9500 .
C35 H35 1.0000 .
C36 H36A 0.9800 .
C36 H36B 0.9800 .
C36 H36C 0.9800 .
C37 H37A 0.9800 .
C37 H37B 0.9800 .
C37 H37C 0.9800 .
C44 H44 0.9500 .
C48 H48 1.0000 .
C49 H49A 0.9800 .
C49 H49B 0.9800 .
C49 H49C 0.9800 .
C50 H50A 0.9800 .
C50 H50B 0.9800 .
C50 H50C 0.9800 .
C51 H51 0.9500 .
C52 H52 0.9500 .
C53 H53 0.9500 .
C55 H55 1.0000 .
C56 H56A 0.9800 .
C56 H56B 0.9800 .
C56 H56C 0.9800 .
C57 H57A 0.9800 .
C57 H57B 0.9800 .
C57 H57C 0.9800 .
C61 H61 0.9500 .
C62 H62 0.9500 .
C63 H63 0.9500 .
C64 H64A 0.9800 .
C64 H64B 0.9800 .
C64 H64C 0.9800 .
C65 H65A 0.9900 .
C65 H65B 0.9900 .
C66 H66A 0.9900 .
C66 H66B 0.9900 .
C67 H67A 0.9900 .
C67 H67B 0.9900 .
C68A H68A 0.9800 .
C68A H68B 0.9800 .
C68A H68C 0.9800 .
C68B H68D 0.9800 .
C68B H68E 0.9800 .
C68B H68F 0.9800 .
C69 H69 0.9500 .
C70 H70 0.9500 .
C71 H71 0.9500 .
C72 H72 0.9500 .
C73 H73 0.9500 .
C74 H74 0.9500 .
